data_8106000
loop_
_publ_author_name
'He, Kang'
'Wu, Tian-Tai'
'Shen, Lin-Yan'
'Fan, Lin-Lin'
'Ye, Jiang-Hai'
'Zou, Juan'

_publ_section_title
;
 Crystal structure of (4aR,6aR,6bR,10S,12aR)-10-acetoxy-1,2,3,4,
 4a,5,6,6a,6b,7,8,8a,9,10,11,12,12a,
 12b,13,14b-icosahydro-2,2,4a,6b,9,9,12a-heptamethylpicene-6a-carboxylic
 acid, C32H50O4
;
_journal_issue 6
_journal_name_full 'Zeitschrift f\"ur Kristallographie - New Crystal Structures'
_journal_page_first 1261
_journal_page_last 1263
_journal_paper_doi 10.1515/ncrs-2019-0390
_journal_volume 234
_journal_year 2019
_chemical_absolute_configuration unk
_chemical_formula_moiety 'C32 H50 O4'
_chemical_formula_sum 'C32 H50 O4'
_chemical_formula_weight 498.72
_space_group_crystal_system orthorhombic
_space_group_IT_number 19
_space_group_name_Hall 'P 2ac 2ab'
_space_group_name_H-M_alt 'P 21 21 21'
_atom_sites_solution_hydrogens geom
_cell_angle_alpha 90
_cell_angle_beta 90
_cell_angle_gamma 90
_cell_formula_units_Z 8
_cell_length_a 14.090(3)
_cell_length_b 15.642(3)
_cell_length_c 25.956(6)
_cell_measurement_reflns_used 7258
_cell_measurement_temperature 250(2)
_cell_measurement_theta_max 29.64
_cell_measurement_theta_min 2.5
_cell_volume 5721(2)
_computing_cell_refinement 'SAINT V8.38A (?, 2016)'
_computing_data_reduction 'SAINT V8.38A (?, 2016)'
_computing_molecular_graphics 'Olex2 (Dolomanov et al., 2009)'
_computing_publication_material 'Olex2 (Dolomanov et al., 2009)'
_computing_structure_refinement 'ShelXL (Sheldrick, 2015)'
_diffrn_ambient_temperature 250.0
_diffrn_measured_fraction_theta_full 0.996
_diffrn_measured_fraction_theta_max 0.996
_diffrn_measurement_device_type 'Bruker APEX-II CCD'
_diffrn_measurement_method '\w scans'
_diffrn_radiation_type MoK\a
_diffrn_radiation_wavelength 0.71076
_diffrn_reflns_av_R_equivalents 0.0644
_diffrn_reflns_av_unetI/netI 0.0453
_diffrn_reflns_Laue_measured_fraction_full 0.996
_diffrn_reflns_Laue_measured_fraction_max 0.996
_diffrn_reflns_limit_h_max 16
_diffrn_reflns_limit_h_min -16
_diffrn_reflns_limit_k_max 18
_diffrn_reflns_limit_k_min -18
_diffrn_reflns_limit_l_max 30
_diffrn_reflns_limit_l_min -30
_diffrn_reflns_number 56475
_diffrn_reflns_point_group_measured_fraction_full 0.997
_diffrn_reflns_point_group_measured_fraction_max 0.997
_diffrn_reflns_theta_full 24.999
_diffrn_reflns_theta_max 24.999
_diffrn_reflns_theta_min 2.500
_diffrn_standards_number 0
_exptl_absorpt_coefficient_mu 0.074
_exptl_absorpt_correction_type none
_exptl_crystal_colour COLOURLESS
_exptl_crystal_density_diffrn 1.158
_exptl_crystal_description BLOCK
_exptl_crystal_F_000 2192
_exptl_crystal_size_max 0.35
_exptl_crystal_size_mid 0.16
_exptl_crystal_size_min 0.16
_refine_diff_density_max 0.407
_refine_diff_density_min -0.253
_refine_diff_density_rms 0.054
_refine_ls_abs_structure_details
;
 Flack x determined using 3175 quotients [(I+)-(I-)]/[(I+)+(I-)]
 (Parsons, Flack and Wagner, Acta Cryst. B69 (2013) 249-259).
;
_refine_ls_abs_structure_Flack 0.0(5)
_refine_ls_extinction_coef .
_refine_ls_extinction_method none
_refine_ls_goodness_of_fit_ref 1.053
_refine_ls_hydrogen_treatment constr
_refine_ls_matrix_type full
_refine_ls_number_parameters 669
_refine_ls_number_reflns 10029
_refine_ls_number_restraints 0
_refine_ls_restrained_S_all 1.053
_refine_ls_R_factor_all 0.0895
_refine_ls_R_factor_gt 0.0679
_refine_ls_shift/su_max 0.005
_refine_ls_shift/su_mean 0.000
_refine_ls_structure_factor_coef Fsqd
_refine_ls_weighting_details 'w=1/[\s^2^(Fo^2^)+(0.0664P)^2^+6.3608P] where P=(Fo^2^+2Fc^2^)/3'
_refine_ls_weighting_scheme calc
_refine_ls_wR_factor_gt 0.1637
_refine_ls_wR_factor_ref 0.1764
_reflns_Friedel_coverage 0.810
_reflns_Friedel_fraction_full 0.998
_reflns_Friedel_fraction_max 0.998
_reflns_number_gt 8128
_reflns_number_total 10029
_reflns_threshold_expression 'I > 2\s(I)'
_cod_data_source_file suppl_ncrs-2019-0390_suppl.cif
_cod_data_source_block 2
_cod_database_code 8106000
_shelx_space_group_comment
;
The symmetry employed for this shelxl refinement is uniquely defined
by the following loop, which should always be used as a source of
symmetry information in preference to the above space-group names.
They are only intended as comments.
;
_shelx_estimated_absorpt_t_max 0.988
_shelx_estimated_absorpt_t_min 0.975
_olex2_refinement_description
;
1. Fixed Uiso
 At 1.2 times of:
  All C(H) groups, All C(H,H) groups
 At 1.5 times of:
  All C(H,H,H) groups, All O(H) groups
2.a Ternary CH refined with riding coordinates:
 C3(H3), C5(H5), C9(H9), C18(H18), C35(H35), C37(H37), C41(H41), C50(H50)
2.b Secondary CH2 refined with riding coordinates:
 C1(H1A,H1B), C2(H2A,H2B), C6(H6A,H6B), C7(H7A,H7B), C11(H11A,H11B), C15(H15A,
 H15B), C16(H16A,H16B), C19(H19A,H19B), C21(H21A,H21B), C22(H22A,H22B),
 C33(H33A,H33B), C34(H34A,H34B), C38(H38A,H38B), C39(H39A,H39B), C43(H43A,H43B),
  C47(H47A,H47B), C48(H48A,H48B), C51(H51A,H51B), C53(H53A,H53B), C54(H54A,H54B)
2.c Aromatic/amide H refined with riding coordinates:
 C12(H12), C44(H44)
2.d Idealised Me refined as rotating group:
 C23(H23A,H23B,H23C), C24(H24A,H24B,H24C), C25(H25A,H25B,H25C), C26(H26A,H26B,
 H26C), C28(H28A,H28B,H28C), C29(H29A,H29B,H29C), C30(H30A,H30B,H30C), C32(H32A,
 H32B,H32C), C55(H55A,H55B,H55C), C56(H56A,H56B,H56C), C57(H57A,H57B,H57C),
 C58(H58A,H58B,H58C), C60(H60A,H60B,H60C), C61(H61A,H61B,H61C), C62(H62A,H62B,
 H62C), C64(H64A,H64B,H64C)
2.e Idealised tetrahedral OH refined as rotating group with stretchable bonds:
 O4(H4), O7(H7)
;

loop_
_space_group_symop_operation_xyz
'x, y, z'
'-x+1/2, -y, z+1/2'
'-x, y+1/2, -z+1/2'
'x+1/2, -y+1/2, -z'

loop_
_atom_site_label
_atom_site_type_symbol
_atom_site_fract_x
_atom_site_fract_y
_atom_site_fract_z
_atom_site_U_iso_or_equiv
_atom_site_adp_type
_atom_site_occupancy
_atom_site_site_symmetry_order
_atom_site_calc_flag
_atom_site_refinement_flags_posn
_atom_site_refinement_flags_adp
_atom_site_refinement_flags_occupancy
_atom_site_disorder_assembly
_atom_site_disorder_group
O1 O 0.8311(3) 0.9976(3) 0.32722(18) 0.0553(11) Uani 1 1 d . . . . .
O2 O 0.9013(3) 0.8728(3) 0.3098(2) 0.0692(13) Uani 1 1 d . . . . .
O3 O 0.3918(3) 0.7188(2) 0.37349(13) 0.0404(9) Uani 1 1 d . . . . .
O4 O 0.3716(3) 0.7115(2) 0.45846(14) 0.0448(9) Uani 1 1 d . . . . .
H4 H 0.389(5) 0.661(4) 0.4533(5) 0.067 Uiso 1 1 calc GR . . . .
O5 O -0.0571(3) 0.2600(2) 0.33663(15) 0.0478(10) Uani 1 1 d . . . . .
O6 O -0.1106(3) 0.3660(3) 0.2866(2) 0.0740(14) Uani 1 1 d . . . . .
O7 O 0.3900(3) 0.5373(2) 0.36666(13) 0.0399(8) Uani 1 1 d . . . . .
H7 H 0.379(4) 0.596(4) 0.3692(8) 0.060 Uiso 1 1 calc GR . . . .
O8 O 0.4188(3) 0.5510(2) 0.45070(14) 0.0462(10) Uani 1 1 d . . . . .
C1 C 0.5749(4) 0.9482(4) 0.30111(19) 0.0399(12) Uani 1 1 d . . . . .
H1A H 0.5777 0.8859 0.2978 0.048 Uiso 1 1 calc R . . . .
H1B H 0.5336 0.9700 0.2737 0.048 Uiso 1 1 calc R . . . .
C2 C 0.6747(4) 0.9849(4) 0.2939(2) 0.0448(13) Uani 1 1 d . . . . .
H2A H 0.7001 0.9664 0.2606 0.054 Uiso 1 1 calc R . . . .
H2B H 0.6714 1.0475 0.2938 0.054 Uiso 1 1 calc R . . . .
C3 C 0.7399(4) 0.9560(4) 0.3363(2) 0.0470(14) Uani 1 1 d . . . . .
H3 H 0.7489 0.8934 0.3330 0.056 Uiso 1 1 calc R . . . .
C4 C 0.7055(4) 0.9753(4) 0.3916(2) 0.0470(14) Uani 1 1 d . . . . .
C5 C 0.6021(4) 0.9422(3) 0.39597(19) 0.0359(11) Uani 1 1 d . . . . .
H5 H 0.6074 0.8796 0.3912 0.043 Uiso 1 1 calc R . . . .
C6 C 0.5577(4) 0.9527(4) 0.44965(19) 0.0432(13) Uani 1 1 d . . . . .
H6A H 0.6046 0.9382 0.4761 0.052 Uiso 1 1 calc R . . . .
H6B H 0.5384 1.0123 0.4547 0.052 Uiso 1 1 calc R . . . .
C7 C 0.4718(4) 0.8944(3) 0.45470(19) 0.0381(12) Uani 1 1 d . . . . .
H7A H 0.4454 0.9007 0.4894 0.046 Uiso 1 1 calc R . . . .
H7B H 0.4925 0.8350 0.4507 0.046 Uiso 1 1 calc R . . . .
C8 C 0.3935(3) 0.9128(3) 0.41528(17) 0.0286(10) Uani 1 1 d . . . . .
C9 C 0.4383(3) 0.9164(3) 0.36011(17) 0.0285(10) Uani 1 1 d . . . . .
H9 H 0.4576 0.8569 0.3523 0.034 Uiso 1 1 calc R . . . .
C10 C 0.5311(3) 0.9711(3) 0.35386(18) 0.0291(10) Uani 1 1 d . . . . .
C11 C 0.3610(4) 0.9378(3) 0.32039(19) 0.0383(12) Uani 1 1 d . . . . .
H11A H 0.3480 0.9993 0.3217 0.046 Uiso 1 1 calc R . . . .
H11B H 0.3851 0.9246 0.2859 0.046 Uiso 1 1 calc R . . . .
C12 C 0.2705(3) 0.8905(3) 0.32864(18) 0.0333(11) Uani 1 1 d . . . . .
H12 H 0.2253 0.8927 0.3020 0.040 Uiso 1 1 calc R . . . .
C13 C 0.2480(3) 0.8452(3) 0.37037(17) 0.0263(9) Uani 1 1 d . . . . .
C14 C 0.3145(3) 0.8387(3) 0.41669(17) 0.0263(10) Uani 1 1 d . . . . .
C15 C 0.2559(4) 0.8433(3) 0.46740(16) 0.0312(10) Uani 1 1 d . . . . .
H15A H 0.2969 0.8268 0.4962 0.037 Uiso 1 1 calc R . . . .
H15B H 0.2363 0.9027 0.4730 0.037 Uiso 1 1 calc R . . . .
C16 C 0.1675(4) 0.7865(3) 0.46791(17) 0.0341(11) Uani 1 1 d . . . . .
H16A H 0.1336 0.7949 0.5005 0.041 Uiso 1 1 calc R . . . .
H16B H 0.1872 0.7265 0.4662 0.041 Uiso 1 1 calc R . . . .
C17 C 0.1001(3) 0.8056(3) 0.42306(18) 0.0331(11) Uani 1 1 d . . . . .
C18 C 0.1559(3) 0.7943(3) 0.37164(17) 0.0273(10) Uani 1 1 d . . . . .
H18 H 0.1151 0.8171 0.3438 0.033 Uiso 1 1 calc R . . . .
C19 C 0.1741(3) 0.6992(3) 0.35915(19) 0.0312(10) Uani 1 1 d . . . . .
H19A H 0.2063 0.6955 0.3257 0.037 Uiso 1 1 calc R . . . .
H19B H 0.2172 0.6757 0.3852 0.037 Uiso 1 1 calc R . . . .
C20 C 0.0846(4) 0.6441(3) 0.3573(2) 0.0385(12) Uani 1 1 d . . . . .
C21 C 0.0348(4) 0.6529(4) 0.4095(2) 0.0473(14) Uani 1 1 d . . . . .
H21A H -0.0247 0.6205 0.4087 0.057 Uiso 1 1 calc R . . . .
H21B H 0.0752 0.6279 0.4363 0.057 Uiso 1 1 calc R . . . .
C22 C 0.0134(4) 0.7451(4) 0.4234(2) 0.0414(13) Uani 1 1 d . . . . .
H22A H -0.0150 0.7463 0.4579 0.050 Uiso 1 1 calc R . . . .
H22B H -0.0339 0.7672 0.3992 0.050 Uiso 1 1 calc R . . . .
C23 C 0.7702(5) 0.9248(5) 0.4290(3) 0.074(2) Uani 1 1 d . . . . .
H23A H 0.7593 0.8640 0.4246 0.110 Uiso 1 1 calc GR . . . .
H23B H 0.7557 0.9410 0.4642 0.110 Uiso 1 1 calc GR . . . .
H23C H 0.8361 0.9378 0.4216 0.110 Uiso 1 1 calc GR . . . .
C24 C 0.7184(5) 1.0714(4) 0.4048(3) 0.0609(17) Uani 1 1 d . . . . .
H24A H 0.6914 1.1060 0.3774 0.091 Uiso 1 1 calc GR . . . .
H24B H 0.7854 1.0841 0.4082 0.091 Uiso 1 1 calc GR . . . .
H24C H 0.6863 1.0840 0.4370 0.091 Uiso 1 1 calc GR . . . .
C25 C 0.3459(4) 0.9984(3) 0.4292(2) 0.0421(13) Uani 1 1 d . . . . .
H25A H 0.3886 1.0451 0.4211 0.063 Uiso 1 1 calc GR . . . .
H25B H 0.3314 0.9992 0.4658 0.063 Uiso 1 1 calc GR . . . .
H25C H 0.2877 1.0047 0.4096 0.063 Uiso 1 1 calc GR . . . .
C26 C 0.5116(4) 1.0681(3) 0.3534(2) 0.0443(13) Uani 1 1 d . . . . .
H26A H 0.5597 1.0967 0.3330 0.067 Uiso 1 1 calc GR . . . .
H26B H 0.5133 1.0899 0.3884 0.067 Uiso 1 1 calc GR . . . .
H26C H 0.4496 1.0788 0.3386 0.067 Uiso 1 1 calc GR . . . .
C27 C 0.3632(3) 0.7506(3) 0.41469(18) 0.0300(10) Uani 1 1 d . . . . .
C28 C 0.0630(4) 0.8968(4) 0.4268(2) 0.0473(14) Uani 1 1 d . . . . .
H28A H 0.1154 0.9366 0.4233 0.071 Uiso 1 1 calc GR . . . .
H28B H 0.0326 0.9051 0.4600 0.071 Uiso 1 1 calc GR . . . .
H28C H 0.0173 0.9069 0.3996 0.071 Uiso 1 1 calc GR . . . .
C29 C 0.1154(5) 0.5515(4) 0.3487(3) 0.0670(19) Uani 1 1 d . . . . .
H29A H 0.1498 0.5472 0.3165 0.101 Uiso 1 1 calc GR . . . .
H29B H 0.0598 0.5150 0.3475 0.101 Uiso 1 1 calc GR . . . .
H29C H 0.1562 0.5336 0.3768 0.101 Uiso 1 1 calc GR . . . .
C30 C 0.0191(4) 0.6703(4) 0.3130(2) 0.0467(14) Uani 1 1 d . . . . .
H30A H 0.0544 0.6699 0.2810 0.070 Uiso 1 1 calc GR . . . .
H30B H -0.0054 0.7273 0.3194 0.070 Uiso 1 1 calc GR . . . .
H30C H -0.0333 0.6303 0.3107 0.070 Uiso 1 1 calc GR . . . .
C31 C 0.9044(4) 0.9487(4) 0.3127(2) 0.0439(13) Uani 1 1 d . . . . .
C32 C 0.9890(4) 1.0029(5) 0.3009(3) 0.0626(18) Uani 1 1 d . . . . .
H32A H 1.0173 0.9844 0.2687 0.094 Uiso 1 1 calc GR . . . .
H32B H 1.0351 0.9973 0.3285 0.094 Uiso 1 1 calc GR . . . .
H32C H 0.9696 1.0622 0.2980 0.094 Uiso 1 1 calc GR . . . .
C33 C 0.1995(4) 0.3013(3) 0.30419(18) 0.0378(12) Uani 1 1 d . . . . .
H33A H 0.1981 0.3630 0.2977 0.045 Uiso 1 1 calc R . . . .
H33B H 0.2390 0.2749 0.2775 0.045 Uiso 1 1 calc R . . . .
C34 C 0.0988(4) 0.2661(4) 0.29984(19) 0.0422(13) Uani 1 1 d . . . . .
H34A H 0.0725 0.2809 0.2661 0.051 Uiso 1 1 calc R . . . .
H34B H 0.1005 0.2036 0.3025 0.051 Uiso 1 1 calc R . . . .
C35 C 0.0360(4) 0.3017(3) 0.3415(2) 0.0374(12) Uani 1 1 d . . . . .
H35 H 0.0280 0.3639 0.3357 0.045 Uiso 1 1 calc R . . . .
C36 C 0.0722(4) 0.2873(3) 0.39691(19) 0.0386(12) Uani 1 1 d . . . . .
C37 C 0.1762(3) 0.3196(3) 0.39847(17) 0.0307(11) Uani 1 1 d . . . . .
H37 H 0.1714 0.3815 0.3909 0.037 Uiso 1 1 calc R . . . .
C38 C 0.2232(4) 0.3157(4) 0.45178(19) 0.0412(13) Uani 1 1 d . . . . .
H38A H 0.1779 0.3343 0.4781 0.049 Uiso 1 1 calc R . . . .
H38B H 0.2417 0.2566 0.4595 0.049 Uiso 1 1 calc R . . . .
C39 C 0.3105(4) 0.3729(3) 0.45325(19) 0.0389(12) Uani 1 1 d . . . . .
H39A H 0.3382 0.3706 0.4879 0.047 Uiso 1 1 calc R . . . .
H39B H 0.2910 0.4320 0.4467 0.047 Uiso 1 1 calc R . . . .
C40 C 0.3869(3) 0.3475(3) 0.41370(16) 0.0281(10) Uani 1 1 d . . . . .
C41 C 0.3399(3) 0.3381(3) 0.35966(17) 0.0292(10) Uani 1 1 d . . . . .
H41 H 0.3220 0.3969 0.3494 0.035 Uiso 1 1 calc R . . . .
C42 C 0.2450(4) 0.2851(3) 0.35705(18) 0.0300(10) Uani 1 1 d . . . . .
C43 C 0.4133(4) 0.3097(3) 0.31987(18) 0.0378(12) Uani 1 1 d . . . . .
H43A H 0.4256 0.2485 0.3243 0.045 Uiso 1 1 calc R . . . .
H43B H 0.3869 0.3182 0.2853 0.045 Uiso 1 1 calc R . . . .
C44 C 0.5050(4) 0.3571(3) 0.32385(18) 0.0340(11) Uani 1 1 d . . . . .
H44 H 0.5485 0.3503 0.2967 0.041 Uiso 1 1 calc R . . . .
C45 C 0.5304(3) 0.4077(3) 0.36213(16) 0.0264(10) Uani 1 1 d . . . . .
C46 C 0.4687(3) 0.4195(3) 0.41059(17) 0.0269(10) Uani 1 1 d . . . . .
C47 C 0.5335(4) 0.4167(3) 0.45885(17) 0.0327(11) Uani 1 1 d . . . . .
H47A H 0.4965 0.4345 0.4889 0.039 Uiso 1 1 calc R . . . .
H47B H 0.5537 0.3575 0.4646 0.039 Uiso 1 1 calc R . . . .
C48 C 0.6218(4) 0.4732(3) 0.45492(18) 0.0358(11) Uani 1 1 d . . . . .
H48A H 0.6021 0.5331 0.4524 0.043 Uiso 1 1 calc R . . . .
H48B H 0.6595 0.4670 0.4864 0.043 Uiso 1 1 calc R . . . .
C49 C 0.6838(4) 0.4509(3) 0.4084(2) 0.0385(12) Uani 1 1 d . . . . .
C50 C 0.6230(3) 0.4583(3) 0.35904(18) 0.0318(11) Uani 1 1 d . . . . .
H50 H 0.6607 0.4321 0.3310 0.038 Uiso 1 1 calc R . . . .
C51 C 0.6058(4) 0.5513(3) 0.3432(2) 0.0365(11) Uani 1 1 d . . . . .
H51A H 0.5713 0.5515 0.3104 0.044 Uiso 1 1 calc R . . . .
H51B H 0.5646 0.5779 0.3690 0.044 Uiso 1 1 calc R . . . .
C52 C 0.6944(4) 0.6065(4) 0.3372(2) 0.0433(13) Uani 1 1 d . . . . .
C53 C 0.7492(4) 0.6012(4) 0.3882(2) 0.0521(15) Uani 1 1 d . . . . .
H53A H 0.8091 0.6325 0.3846 0.062 Uiso 1 1 calc R . . . .
H53B H 0.7120 0.6293 0.4152 0.062 Uiso 1 1 calc R . . . .
C54 C 0.7705(4) 0.5101(4) 0.4045(2) 0.0475(14) Uani 1 1 d . . . . .
H54A H 0.8020 0.5116 0.4382 0.057 Uiso 1 1 calc R . . . .
H54B H 0.8153 0.4852 0.3798 0.057 Uiso 1 1 calc R . . . .
C55 C 0.0583(4) 0.1933(4) 0.4137(2) 0.0526(15) Uani 1 1 d . . . . .
H55A H -0.0086 0.1826 0.4198 0.079 Uiso 1 1 calc GR . . . .
H55B H 0.0937 0.1828 0.4452 0.079 Uiso 1 1 calc GR . . . .
H55C H 0.0810 0.1556 0.3868 0.079 Uiso 1 1 calc GR . . . .
C56 C 0.0113(4) 0.3438(4) 0.4332(2) 0.0558(16) Uani 1 1 d . . . . .
H56A H 0.0222 0.4036 0.4254 0.084 Uiso 1 1 calc GR . . . .
H56B H 0.0289 0.3327 0.4687 0.084 Uiso 1 1 calc GR . . . .
H56C H -0.0554 0.3305 0.4284 0.084 Uiso 1 1 calc GR . . . .
C57 C 0.4332(4) 0.2628(3) 0.4308(2) 0.0443(13) Uani 1 1 d . . . . .
H57A H 0.3875 0.2167 0.4275 0.067 Uiso 1 1 calc GR . . . .
H57B H 0.4533 0.2674 0.4664 0.067 Uiso 1 1 calc GR . . . .
H57C H 0.4878 0.2510 0.4092 0.067 Uiso 1 1 calc GR . . . .
C58 C 0.2616(4) 0.1874(3) 0.3613(2) 0.0465(14) Uani 1 1 d . . . . .
H58A H 0.2105 0.1573 0.3440 0.070 Uiso 1 1 calc GR . . . .
H58B H 0.2631 0.1709 0.3973 0.070 Uiso 1 1 calc GR . . . .
H58C H 0.3216 0.1727 0.3452 0.070 Uiso 1 1 calc GR . . . .
C59 C 0.4230(3) 0.5087(3) 0.41039(18) 0.0310(10) Uani 1 1 d . . . . .
C60 C 0.7206(4) 0.3588(4) 0.4148(2) 0.0526(15) Uani 1 1 d . . . . .
H60A H 0.6679 0.3192 0.4124 0.079 Uiso 1 1 calc GR . . . .
H60B H 0.7510 0.3529 0.4481 0.079 Uiso 1 1 calc GR . . . .
H60C H 0.7662 0.3464 0.3878 0.079 Uiso 1 1 calc GR . . . .
C61 C 0.6640(5) 0.6986(4) 0.3277(3) 0.0651(18) Uani 1 1 d . . . . .
H61A H 0.6287 0.7019 0.2957 0.098 Uiso 1 1 calc GR . . . .
H61B H 0.7198 0.7347 0.3254 0.098 Uiso 1 1 calc GR . . . .
H61C H 0.6243 0.7178 0.3559 0.098 Uiso 1 1 calc GR . . . .
C62 C 0.7540(5) 0.5779(4) 0.2912(2) 0.0590(17) Uani 1 1 d . . . . .
H62A H 0.7149 0.5772 0.2604 0.088 Uiso 1 1 calc GR . . . .
H62B H 0.7785 0.5209 0.2975 0.088 Uiso 1 1 calc GR . . . .
H62C H 0.8064 0.6172 0.2864 0.088 Uiso 1 1 calc GR . . . .
C63 C -0.1203(4) 0.2967(4) 0.3050(2) 0.0459(14) Uani 1 1 d . . . . .
C64 C -0.2051(4) 0.2409(5) 0.2972(2) 0.0597(17) Uani 1 1 d . . . . .
H64A H -0.2373 0.2573 0.2656 0.090 Uiso 1 1 calc GR . . . .
H64B H -0.2481 0.2473 0.3261 0.090 Uiso 1 1 calc GR . . . .
H64C H -0.1850 0.1817 0.2947 0.090 Uiso 1 1 calc GR . . . .

loop_
_atom_site_aniso_label
_atom_site_aniso_U_11
_atom_site_aniso_U_22
_atom_site_aniso_U_33
_atom_site_aniso_U_23
_atom_site_aniso_U_13
_atom_site_aniso_U_12
O1 0.037(2) 0.043(2) 0.086(3) -0.002(2) 0.012(2) -0.0019(18)
O2 0.059(3) 0.052(3) 0.096(4) -0.016(2) 0.012(3) 0.008(2)
O3 0.047(2) 0.0313(18) 0.042(2) -0.0021(15) 0.0065(17) 0.0118(17)
O4 0.064(3) 0.0280(19) 0.042(2) 0.0061(15) -0.0048(19) 0.0143(18)
O5 0.040(2) 0.048(2) 0.055(2) 0.0104(18) -0.0061(18) -0.0124(18)
O6 0.054(3) 0.065(3) 0.103(4) 0.030(3) -0.017(3) 0.000(2)
O7 0.044(2) 0.0289(18) 0.047(2) 0.0088(16) -0.0049(17) 0.0111(16)
O8 0.062(3) 0.0322(19) 0.044(2) -0.0115(16) 0.0007(18) 0.0115(18)
C1 0.042(3) 0.042(3) 0.036(3) -0.001(2) 0.006(2) -0.004(2)
C2 0.043(3) 0.047(3) 0.044(3) -0.005(3) 0.011(2) -0.009(3)
C3 0.035(3) 0.033(3) 0.072(4) -0.002(3) 0.009(3) -0.001(2)
C4 0.037(3) 0.049(3) 0.054(3) 0.001(3) -0.005(3) -0.003(3)
C5 0.038(3) 0.033(3) 0.037(3) 0.003(2) -0.005(2) -0.001(2)
C6 0.043(3) 0.055(3) 0.031(3) 0.001(2) -0.009(2) -0.008(3)
C7 0.044(3) 0.044(3) 0.027(2) 0.003(2) -0.006(2) -0.004(2)
C8 0.038(3) 0.022(2) 0.026(2) -0.0008(18) 0.000(2) -0.002(2)
C9 0.036(3) 0.024(2) 0.026(2) -0.0005(18) -0.002(2) 0.002(2)
C10 0.029(2) 0.027(2) 0.031(2) -0.0038(19) 0.000(2) -0.001(2)
C11 0.042(3) 0.042(3) 0.030(3) 0.009(2) -0.002(2) -0.006(2)
C12 0.035(3) 0.037(3) 0.029(2) 0.006(2) -0.006(2) 0.001(2)
C13 0.033(2) 0.020(2) 0.026(2) -0.0004(17) 0.0010(19) 0.0043(19)
C14 0.029(2) 0.024(2) 0.026(2) 0.0006(18) 0.0020(19) 0.0020(19)
C15 0.037(3) 0.034(2) 0.023(2) 0.0011(19) -0.003(2) 0.006(2)
C16 0.037(3) 0.041(3) 0.025(2) 0.001(2) 0.003(2) -0.001(2)
C17 0.031(3) 0.039(3) 0.029(2) 0.003(2) 0.005(2) 0.000(2)
C18 0.028(2) 0.028(2) 0.026(2) 0.0035(18) -0.0008(19) 0.0007(19)
C19 0.031(3) 0.028(2) 0.034(2) -0.001(2) 0.000(2) 0.000(2)
C20 0.037(3) 0.033(3) 0.046(3) 0.005(2) -0.002(2) -0.006(2)
C21 0.043(3) 0.057(4) 0.042(3) 0.007(3) -0.005(3) -0.019(3)
C22 0.033(3) 0.057(3) 0.034(3) 0.007(2) 0.002(2) -0.006(3)
C23 0.040(4) 0.102(6) 0.079(5) 0.024(4) -0.012(3) -0.006(4)
C24 0.057(4) 0.064(4) 0.061(4) -0.018(3) 0.000(3) -0.018(3)
C25 0.055(3) 0.024(2) 0.047(3) -0.005(2) 0.011(3) 0.005(2)
C26 0.046(3) 0.030(3) 0.057(3) 0.004(2) 0.006(3) -0.002(2)
C27 0.035(3) 0.020(2) 0.035(3) 0.001(2) -0.004(2) 0.0025(19)
C28 0.047(3) 0.052(3) 0.043(3) -0.005(3) -0.001(3) 0.006(3)
C29 0.070(5) 0.035(3) 0.096(5) -0.001(3) -0.007(4) -0.005(3)
C30 0.042(3) 0.053(4) 0.045(3) -0.001(3) -0.008(3) -0.009(3)
C31 0.039(3) 0.053(4) 0.041(3) -0.003(3) -0.003(2) 0.008(3)
C32 0.045(4) 0.076(5) 0.066(4) 0.013(4) 0.002(3) 0.002(3)
C33 0.045(3) 0.040(3) 0.028(2) -0.001(2) -0.002(2) -0.009(2)
C34 0.047(3) 0.047(3) 0.032(3) 0.003(2) -0.010(2) -0.016(3)
C35 0.034(3) 0.033(3) 0.045(3) 0.006(2) -0.005(2) -0.009(2)
C36 0.040(3) 0.040(3) 0.036(3) 0.007(2) 0.002(2) -0.005(2)
C37 0.038(3) 0.026(2) 0.028(2) 0.0038(19) -0.001(2) -0.007(2)
C38 0.048(3) 0.048(3) 0.028(2) 0.003(2) 0.003(2) -0.004(3)
C39 0.048(3) 0.042(3) 0.027(2) -0.005(2) 0.000(2) -0.003(2)
C40 0.038(3) 0.022(2) 0.024(2) -0.0019(18) -0.004(2) -0.001(2)
C41 0.036(3) 0.023(2) 0.029(2) 0.0013(19) -0.002(2) -0.002(2)
C42 0.037(3) 0.022(2) 0.032(2) -0.0003(19) -0.003(2) -0.004(2)
C43 0.049(3) 0.036(3) 0.029(2) -0.009(2) -0.001(2) -0.006(2)
C44 0.039(3) 0.033(3) 0.029(2) -0.001(2) 0.002(2) 0.003(2)
C45 0.032(2) 0.024(2) 0.024(2) 0.0029(18) -0.0046(19) 0.0034(19)
C46 0.032(2) 0.024(2) 0.025(2) -0.0008(18) -0.001(2) 0.0046(19)
C47 0.043(3) 0.031(3) 0.025(2) -0.0010(19) -0.004(2) 0.006(2)
C48 0.039(3) 0.040(3) 0.028(2) -0.001(2) -0.005(2) -0.001(2)
C49 0.032(3) 0.046(3) 0.038(3) -0.004(2) -0.011(2) 0.004(2)
C50 0.029(3) 0.035(3) 0.031(2) -0.006(2) 0.000(2) 0.001(2)
C51 0.034(3) 0.037(3) 0.038(3) 0.003(2) 0.000(2) -0.003(2)
C52 0.043(3) 0.042(3) 0.044(3) -0.002(2) -0.002(2) -0.012(3)
C53 0.045(3) 0.065(4) 0.046(3) -0.011(3) 0.001(3) -0.020(3)
C54 0.038(3) 0.065(4) 0.040(3) -0.004(3) -0.009(2) -0.008(3)
C55 0.053(4) 0.052(4) 0.052(3) 0.020(3) -0.004(3) -0.016(3)
C56 0.042(3) 0.071(4) 0.055(4) -0.002(3) 0.008(3) -0.003(3)
C57 0.054(3) 0.030(3) 0.049(3) 0.008(2) -0.010(3) 0.001(2)
C58 0.050(3) 0.025(3) 0.064(4) -0.003(3) -0.004(3) -0.003(2)
C59 0.035(3) 0.026(2) 0.033(3) 0.004(2) 0.000(2) -0.001(2)
C60 0.046(3) 0.062(4) 0.050(3) 0.007(3) -0.001(3) 0.018(3)
C61 0.074(5) 0.040(3) 0.082(5) 0.005(3) 0.002(4) -0.011(3)
C62 0.057(4) 0.077(4) 0.043(3) -0.001(3) 0.003(3) -0.022(3)
C63 0.034(3) 0.062(4) 0.043(3) -0.001(3) -0.001(2) -0.001(3)
C64 0.042(3) 0.081(5) 0.057(4) -0.006(3) -0.005(3) -0.007(3)

loop_
_atom_type_symbol
_atom_type_description
_atom_type_scat_dispersion_real
_atom_type_scat_dispersion_imag
_atom_type_scat_source
C C 0.0033 0.0016 'International Tables Vol C Tables 4.2.6.8 and 6.1.1.4'
H H 0.0000 0.0000 'International Tables Vol C Tables 4.2.6.8 and 6.1.1.4'
O O 0.0106 0.0060 'International Tables Vol C Tables 4.2.6.8 and 6.1.1.4'

loop_
_geom_angle_atom_site_label_1
_geom_angle_atom_site_label_2
_geom_angle_atom_site_label_3
_geom_angle
_geom_angle_site_symmetry_1
_geom_angle_site_symmetry_3
C31 O1 C3 118.0(4) . .
C27 O4 H4 109.5 . .
C63 O5 C35 117.1(4) . .
C59 O7 H7 109.5 . .
H1A C1 H1B 107.8 . .
C2 C1 H1A 109.0 . .
C2 C1 H1B 109.0 . .
C2 C1 C10 112.8(4) . .
C10 C1 H1A 109.0 . .
C10 C1 H1B 109.0 . .
C1 C2 H2A 109.4 . .
C1 C2 H2B 109.4 . .
H2A C2 H2B 108.0 . .
C3 C2 C1 111.1(5) . .
C3 C2 H2A 109.4 . .
C3 C2 H2B 109.4 . .
O1 C3 C2 106.6(5) . .
O1 C3 H3 108.3 . .
O1 C3 C4 109.7(5) . .
C2 C3 H3 108.3 . .
C2 C3 C4 115.4(5) . .
C4 C3 H3 108.3 . .
C3 C4 C5 107.3(4) . .
C3 C4 C23 107.4(5) . .
C3 C4 C24 111.0(5) . .
C5 C4 C24 114.7(5) . .
C23 C4 C5 109.7(5) . .
C23 C4 C24 106.7(5) . .
C4 C5 H5 104.5 . .
C6 C5 C4 114.4(4) . .
C6 C5 H5 104.5 . .
C6 C5 C10 110.2(4) . .
C10 C5 C4 117.2(4) . .
C10 C5 H5 104.5 . .
C5 C6 H6A 109.7 . .
C5 C6 H6B 109.7 . .
H6A C6 H6B 108.2 . .
C7 C6 C5 109.7(4) . .
C7 C6 H6A 109.7 . .
C7 C6 H6B 109.7 . .
C6 C7 H7A 108.8 . .
C6 C7 H7B 108.8 . .
C6 C7 C8 113.8(4) . .
H7A C7 H7B 107.7 . .
C8 C7 H7A 108.8 . .
C8 C7 H7B 108.8 . .
C7 C8 C9 109.1(4) . .
C7 C8 C14 110.4(4) . .
C7 C8 C25 108.6(4) . .
C9 C8 C14 109.0(3) . .
C25 C8 C9 111.0(4) . .
C25 C8 C14 108.7(4) . .
C8 C9 H9 105.2 . .
C8 C9 C10 116.7(4) . .
C10 C9 H9 105.2 . .
C11 C9 C8 109.6(4) . .
C11 C9 H9 105.2 . .
C11 C9 C10 113.7(4) . .
C1 C10 C5 107.4(4) . .
C1 C10 C9 107.3(4) . .
C5 C10 C9 107.8(4) . .
C26 C10 C1 107.0(4) . .
C26 C10 C5 114.1(4) . .
C26 C10 C9 112.9(4) . .
C9 C11 H11A 108.8 . .
C9 C11 H11B 108.8 . .
H11A C11 H11B 107.7 . .
C12 C11 C9 113.7(4) . .
C12 C11 H11A 108.8 . .
C12 C11 H11B 108.8 . .
C11 C12 H12 117.1 . .
C13 C12 C11 125.8(4) . .
C13 C12 H12 117.1 . .
C12 C13 C14 122.0(4) . .
C12 C13 C18 119.9(4) . .
C18 C13 C14 118.0(4) . .
C13 C14 C8 111.0(3) . .
C13 C14 C15 109.7(4) . .
C13 C14 C27 107.9(4) . .
C15 C14 C8 110.7(4) . .
C27 C14 C8 109.6(4) . .
C27 C14 C15 107.9(4) . .
C14 C15 H15A 108.7 . .
C14 C15 H15B 108.7 . .
H15A C15 H15B 107.6 . .
C16 C15 C14 114.3(4) . .
C16 C15 H15A 108.7 . .
C16 C15 H15B 108.7 . .
C15 C16 H16A 109.1 . .
C15 C16 H16B 109.1 . .
C15 C16 C17 112.6(4) . .
H16A C16 H16B 107.8 . .
C17 C16 H16A 109.1 . .
C17 C16 H16B 109.1 . .
C16 C17 C18 108.4(4) . .
C16 C17 C22 111.5(4) . .
C22 C17 C18 109.5(4) . .
C28 C17 C16 110.3(4) . .
C28 C17 C18 109.5(4) . .
C28 C17 C22 107.6(4) . .
C13 C18 C17 112.9(4) . .
C13 C18 H18 106.9 . .
C13 C18 C19 111.0(4) . .
C17 C18 H18 106.9 . .
C19 C18 C17 111.9(4) . .
C19 C18 H18 106.9 . .
C18 C19 H19A 108.7 . .
C18 C19 H19B 108.7 . .
H19A C19 H19B 107.6 . .
C20 C19 C18 114.4(4) . .
C20 C19 H19A 108.7 . .
C20 C19 H19B 108.7 . .
C19 C20 C21 107.4(4) . .
C19 C20 C30 111.7(4) . .
C29 C20 C19 107.7(5) . .
C29 C20 C21 110.1(5) . .
C29 C20 C30 108.4(5) . .
C30 C20 C21 111.3(5) . .
C20 C21 H21A 109.0 . .
C20 C21 H21B 109.0 . .
H21A C21 H21B 107.8 . .
C22 C21 C20 112.8(4) . .
C22 C21 H21A 109.0 . .
C22 C21 H21B 109.0 . .
C17 C22 H22A 108.5 . .
C17 C22 H22B 108.5 . .
C21 C22 C17 115.1(4) . .
C21 C22 H22A 108.5 . .
C21 C22 H22B 108.5 . .
H22A C22 H22B 107.5 . .
C4 C23 H23A 109.5 . .
C4 C23 H23B 109.5 . .
C4 C23 H23C 109.5 . .
H23A C23 H23B 109.5 . .
H23A C23 H23C 109.5 . .
H23B C23 H23C 109.5 . .
C4 C24 H24A 109.5 . .
C4 C24 H24B 109.5 . .
C4 C24 H24C 109.5 . .
H24A C24 H24B 109.5 . .
H24A C24 H24C 109.5 . .
H24B C24 H24C 109.5 . .
C8 C25 H25A 109.5 . .
C8 C25 H25B 109.5 . .
C8 C25 H25C 109.5 . .
H25A C25 H25B 109.5 . .
H25A C25 H25C 109.5 . .
H25B C25 H25C 109.5 . .
C10 C26 H26A 109.5 . .
C10 C26 H26B 109.5 . .
C10 C26 H26C 109.5 . .
H26A C26 H26B 109.5 . .
H26A C26 H26C 109.5 . .
H26B C26 H26C 109.5 . .
O3 C27 O4 122.3(4) . .
O3 C27 C14 122.0(4) . .
O4 C27 C14 115.6(4) . .
C17 C28 H28A 109.5 . .
C17 C28 H28B 109.5 . .
C17 C28 H28C 109.5 . .
H28A C28 H28B 109.5 . .
H28A C28 H28C 109.5 . .
H28B C28 H28C 109.5 . .
C20 C29 H29A 109.5 . .
C20 C29 H29B 109.5 . .
C20 C29 H29C 109.5 . .
H29A C29 H29B 109.5 . .
H29A C29 H29C 109.5 . .
H29B C29 H29C 109.5 . .
C20 C30 H30A 109.5 . .
C20 C30 H30B 109.5 . .
C20 C30 H30C 109.5 . .
H30A C30 H30B 109.5 . .
H30A C30 H30C 109.5 . .
H30B C30 H30C 109.5 . .
O1 C31 C32 110.4(5) . .
O2 C31 O1 123.9(6) . .
O2 C31 C32 125.6(6) . .
C31 C32 H32A 109.5 . .
C31 C32 H32B 109.5 . .
C31 C32 H32C 109.5 . .
H32A C32 H32B 109.5 . .
H32A C32 H32C 109.5 . .
H32B C32 H32C 109.5 . .
H33A C33 H33B 107.7 . .
C34 C33 H33A 108.9 . .
C34 C33 H33B 108.9 . .
C34 C33 C42 113.2(4) . .
C42 C33 H33A 108.9 . .
C42 C33 H33B 108.9 . .
C33 C34 H34A 109.4 . .
C33 C34 H34B 109.4 . .
H34A C34 H34B 108.0 . .
C35 C34 C33 111.1(4) . .
C35 C34 H34A 109.4 . .
C35 C34 H34B 109.4 . .
O5 C35 C34 107.4(4) . .
O5 C35 H35 108.8 . .
O5 C35 C36 108.1(4) . .
C34 C35 H35 108.8 . .
C34 C35 C36 114.9(4) . .
C36 C35 H35 108.8 . .
C35 C36 C37 106.8(4) . .
C35 C36 C55 111.1(4) . .
C35 C36 C56 107.5(5) . .
C37 C36 C56 108.8(4) . .
C55 C36 C37 115.0(4) . .
C55 C36 C56 107.4(5) . .
C36 C37 H37 104.3 . .
C38 C37 C36 114.7(4) . .
C38 C37 H37 104.3 . .
C38 C37 C42 110.0(4) . .
C42 C37 C36 117.4(4) . .
C42 C37 H37 104.3 . .
C37 C38 H38A 109.6 . .
C37 C38 H38B 109.6 . .
H38A C38 H38B 108.1 . .
C39 C38 C37 110.3(4) . .
C39 C38 H38A 109.6 . .
C39 C38 H38B 109.6 . .
C38 C39 H39A 108.9 . .
C38 C39 H39B 108.9 . .
C38 C39 C40 113.4(4) . .
H39A C39 H39B 107.7 . .
C40 C39 H39A 108.9 . .
C40 C39 H39B 108.9 . .
C39 C40 C41 109.2(4) . .
C39 C40 C46 110.7(4) . .
C39 C40 C57 109.0(4) . .
C41 C40 C46 108.9(3) . .
C57 C40 C41 110.9(4) . .
C57 C40 C46 108.2(4) . .
C40 C41 H41 105.1 . .
C40 C41 C42 116.7(4) . .
C42 C41 H41 105.1 . .
C43 C41 C40 110.4(4) . .
C43 C41 H41 105.1 . .
C43 C41 C42 113.1(4) . .
C33 C42 C37 107.6(4) . .
C33 C42 C41 107.8(4) . .
C33 C42 C58 106.8(4) . .
C37 C42 C41 108.6(4) . .
C37 C42 C58 113.0(4) . .
C58 C42 C41 112.8(4) . .
C41 C43 H43A 108.9 . .
C41 C43 H43B 108.9 . .
H43A C43 H43B 107.7 . .
C44 C43 C41 113.3(4) . .
C44 C43 H43A 108.9 . .
C44 C43 H43B 108.9 . .
C43 C44 H44 117.1 . .
C45 C44 C43 125.8(4) . .
C45 C44 H44 117.1 . .
C44 C45 C46 122.3(4) . .
C44 C45 C50 120.2(4) . .
C50 C45 C46 117.5(4) . .
C45 C46 C40 111.1(3) . .
C45 C46 C47 108.9(4) . .
C47 C46 C40 111.1(4) . .
C59 C46 C40 109.5(4) . .
C59 C46 C45 110.1(4) . .
C59 C46 C47 106.0(4) . .
C46 C47 H47A 108.7 . .
C46 C47 H47B 108.7 . .
H47A C47 H47B 107.6 . .
C48 C47 C46 114.1(4) . .
C48 C47 H47A 108.7 . .
C48 C47 H47B 108.7 . .
C47 C48 H48A 109.1 . .
C47 C48 H48B 109.1 . .
H48A C48 H48B 107.8 . .
C49 C48 C47 112.6(4) . .
C49 C48 H48A 109.1 . .
C49 C48 H48B 109.1 . .
C48 C49 C50 108.7(4) . .
C48 C49 C54 111.6(4) . .
C48 C49 C60 108.8(4) . .
C54 C49 C50 109.9(4) . .
C54 C49 C60 107.6(4) . .
C60 C49 C50 110.2(4) . .
C45 C50 C49 113.0(4) . .
C45 C50 H50 106.4 . .
C45 C50 C51 111.8(4) . .
C49 C50 H50 106.4 . .
C51 C50 C49 112.4(4) . .
C51 C50 H50 106.4 . .
C50 C51 H51A 108.3 . .
C50 C51 H51B 108.3 . .
H51A C51 H51B 107.4 . .
C52 C51 C50 115.8(4) . .
C52 C51 H51A 108.3 . .
C52 C51 H51B 108.3 . .
C51 C52 C53 107.0(4) . .
C51 C52 C62 111.4(4) . .
C61 C52 C51 108.8(5) . .
C61 C52 C53 109.4(5) . .
C61 C52 C62 107.8(5) . .
C62 C52 C53 112.4(5) . .
C52 C53 H53A 109.0 . .
C52 C53 H53B 109.0 . .
H53A C53 H53B 107.8 . .
C54 C53 C52 113.1(5) . .
C54 C53 H53A 109.0 . .
C54 C53 H53B 109.0 . .
C49 C54 H54A 108.4 . .
C49 C54 H54B 108.4 . .
C53 C54 C49 115.3(5) . .
C53 C54 H54A 108.4 . .
C53 C54 H54B 108.4 . .
H54A C54 H54B 107.5 . .
C36 C55 H55A 109.5 . .
C36 C55 H55B 109.5 . .
C36 C55 H55C 109.5 . .
H55A C55 H55B 109.5 . .
H55A C55 H55C 109.5 . .
H55B C55 H55C 109.5 . .
C36 C56 H56A 109.5 . .
C36 C56 H56B 109.5 . .
C36 C56 H56C 109.5 . .
H56A C56 H56B 109.5 . .
H56A C56 H56C 109.5 . .
H56B C56 H56C 109.5 . .
C40 C57 H57A 109.5 . .
C40 C57 H57B 109.5 . .
C40 C57 H57C 109.5 . .
H57A C57 H57B 109.5 . .
H57A C57 H57C 109.5 . .
H57B C57 H57C 109.5 . .
C42 C58 H58A 109.5 . .
C42 C58 H58B 109.5 . .
C42 C58 H58C 109.5 . .
H58A C58 H58B 109.5 . .
H58A C58 H58C 109.5 . .
H58B C58 H58C 109.5 . .
O7 C59 C46 117.6(4) . .
O8 C59 O7 122.3(4) . .
O8 C59 C46 120.1(4) . .
C49 C60 H60A 109.5 . .
C49 C60 H60B 109.5 . .
C49 C60 H60C 109.5 . .
H60A C60 H60B 109.5 . .
H60A C60 H60C 109.5 . .
H60B C60 H60C 109.5 . .
C52 C61 H61A 109.5 . .
C52 C61 H61B 109.5 . .
C52 C61 H61C 109.5 . .
H61A C61 H61B 109.5 . .
H61A C61 H61C 109.5 . .
H61B C61 H61C 109.5 . .
C52 C62 H62A 109.5 . .
C52 C62 H62B 109.5 . .
C52 C62 H62C 109.5 . .
H62A C62 H62B 109.5 . .
H62A C62 H62C 109.5 . .
H62B C62 H62C 109.5 . .
O5 C63 C64 111.4(5) . .
O6 C63 O5 124.0(5) . .
O6 C63 C64 124.6(6) . .
C63 C64 H64A 109.5 . .
C63 C64 H64B 109.5 . .
C63 C64 H64C 109.5 . .
H64A C64 H64B 109.5 . .
H64A C64 H64C 109.5 . .
H64B C64 H64C 109.5 . .

loop_
_geom_bond_atom_site_label_1
_geom_bond_atom_site_label_2
_geom_bond_distance
_geom_bond_site_symmetry_2
O1 C3 1.459(7) .
O1 C31 1.339(7) .
O2 C31 1.191(7) .
O3 C27 1.246(6) .
O4 H4 0.85(7) .
O4 C27 1.295(6) .
O5 C35 1.470(6) .
O5 C63 1.340(7) .
O6 C63 1.192(7) .
O7 H7 0.93(7) .
O7 C59 1.306(6) .
O8 C59 1.239(6) .
C1 H1A 0.9800 .
C1 H1B 0.9800 .
C1 C2 1.530(7) .
C1 C10 1.544(7) .
C2 H2A 0.9800 .
C2 H2B 0.9800 .
C2 C3 1.503(8) .
C3 H3 0.9900 .
C3 C4 1.545(8) .
C4 C5 1.551(8) .
C4 C23 1.548(9) .
C4 C24 1.551(8) .
C5 H5 0.9900 .
C5 C6 1.536(7) .
C5 C10 1.549(7) .
C6 H6A 0.9800 .
C6 H6B 0.9800 .
C6 C7 1.521(7) .
C7 H7A 0.9800 .
C7 H7B 0.9800 .
C7 C8 1.531(7) .
C8 C9 1.566(6) .
C8 C14 1.608(6) .
C8 C25 1.541(6) .
C9 H9 0.9900 .
C9 C10 1.572(6) .
C9 C11 1.537(7) .
C10 C26 1.542(7) .
C11 H11A 0.9800 .
C11 H11B 0.9800 .
C11 C12 1.490(7) .
C12 H12 0.9400 .
C12 C13 1.332(6) .
C13 C14 1.528(6) .
C13 C18 1.524(6) .
C14 C15 1.556(6) .
C14 C27 1.540(6) .
C15 H15A 0.9800 .
C15 H15B 0.9800 .
C15 C16 1.529(7) .
C16 H16A 0.9800 .
C16 H16B 0.9800 .
C16 C17 1.532(7) .
C17 C18 1.559(6) .
C17 C22 1.545(7) .
C17 C28 1.523(7) .
C18 H18 0.9900 .
C18 C19 1.543(6) .
C19 H19A 0.9800 .
C19 H19B 0.9800 .
C19 C20 1.529(7) .
C20 C21 1.532(8) .
C20 C29 1.528(8) .
C20 C30 1.530(7) .
C21 H21A 0.9800 .
C21 H21B 0.9800 .
C21 C22 1.517(8) .
C22 H22A 0.9800 .
C22 H22B 0.9800 .
C23 H23A 0.9700 .
C23 H23B 0.9700 .
C23 H23C 0.9700 .
C24 H24A 0.9700 .
C24 H24B 0.9700 .
C24 H24C 0.9700 .
C25 H25A 0.9700 .
C25 H25B 0.9700 .
C25 H25C 0.9700 .
C26 H26A 0.9700 .
C26 H26B 0.9700 .
C26 H26C 0.9700 .
C28 H28A 0.9700 .
C28 H28B 0.9700 .
C28 H28C 0.9700 .
C29 H29A 0.9700 .
C29 H29B 0.9700 .
C29 H29C 0.9700 .
C30 H30A 0.9700 .
C30 H30B 0.9700 .
C30 H30C 0.9700 .
C31 C32 1.494(9) .
C32 H32A 0.9700 .
C32 H32B 0.9700 .
C32 H32C 0.9700 .
C33 H33A 0.9800 .
C33 H33B 0.9800 .
C33 C34 1.526(7) .
C33 C42 1.536(7) .
C34 H34A 0.9800 .
C34 H34B 0.9800 .
C34 C35 1.504(8) .
C35 H35 0.9900 .
C35 C36 1.543(7) .
C36 C37 1.551(7) .
C36 C55 1.547(7) .
C36 C56 1.552(8) .
C37 H37 0.9900 .
C37 C38 1.535(7) .
C37 C42 1.545(7) .
C38 H38A 0.9800 .
C38 H38B 0.9800 .
C38 C39 1.521(7) .
C39 H39A 0.9800 .
C39 H39B 0.9800 .
C39 C40 1.539(7) .
C40 C41 1.558(6) .
C40 C46 1.614(6) .
C40 C57 1.542(7) .
C41 H41 0.9900 .
C41 C42 1.575(6) .
C41 C43 1.527(7) .
C42 C58 1.550(6) .
C43 H43A 0.9800 .
C43 H43B 0.9800 .
C43 C44 1.494(7) .
C44 H44 0.9400 .
C44 C45 1.319(6) .
C45 C46 1.541(6) .
C45 C50 1.529(6) .
C46 C47 1.551(6) .
C46 C59 1.536(6) .
C47 H47A 0.9800 .
C47 H47B 0.9800 .
C47 C48 1.530(7) .
C48 H48A 0.9800 .
C48 H48B 0.9800 .
C48 C49 1.529(7) .
C49 C50 1.546(6) .
C49 C54 1.536(7) .
C49 C60 1.540(8) .
C50 H50 0.9900 .
C50 C51 1.531(7) .
C51 H51A 0.9800 .
C51 H51B 0.9800 .
C51 C52 1.526(7) .
C52 C53 1.535(8) .
C52 C61 1.522(8) .
C52 C62 1.527(8) .
C53 H53A 0.9800 .
C53 H53B 0.9800 .
C53 C54 1.518(9) .
C54 H54A 0.9800 .
C54 H54B 0.9800 .
C55 H55A 0.9700 .
C55 H55B 0.9700 .
C55 H55C 0.9700 .
C56 H56A 0.9700 .
C56 H56B 0.9700 .
C56 H56C 0.9700 .
C57 H57A 0.9700 .
C57 H57B 0.9700 .
C57 H57C 0.9700 .
C58 H58A 0.9700 .
C58 H58B 0.9700 .
C58 H58C 0.9700 .
C60 H60A 0.9700 .
C60 H60B 0.9700 .
C60 H60C 0.9700 .
C61 H61A 0.9700 .
C61 H61B 0.9700 .
C61 H61C 0.9700 .
C62 H62A 0.9700 .
C62 H62B 0.9700 .
C62 H62C 0.9700 .
C63 C64 1.494(8) .
C64 H64A 0.9700 .
C64 H64B 0.9700 .
C64 H64C 0.9700 .
